data_2225089
loop_
_publ_author_name
'Liu, Wan-Yun'
'Huo, Ping'
'Huang, Tong-Lin'
'Mei, Guang-Quan'

_publ_section_title
;
 (2,4-Dichlorophenyl)(diphenylphosphoryl)methanol
;
_journal_coeditor_code PV2247
_journal_issue 2
_journal_name_full 'Acta Crystallographica Section E'
_journal_page_first o477
_journal_paper_doi 10.1107/S1600536809055548
_journal_volume 66
_journal_year 2010
_chemical_formula_iupac 'C19 H15 Cl2 O2 P'
_chemical_formula_moiety 'C19 H15 Cl2 O2 P'
_chemical_formula_sum 'C19 H15 Cl2 O2 P'
_chemical_formula_weight 377.18
_chemical_name_systematic
;
(2,4-Dichlorophenyl)(diphenylphosphoryl)methanol
;
_space_group_IT_number 14
_symmetry_cell_setting monoclinic
_symmetry_space_group_name_Hall '-P 2yn'
_symmetry_space_group_name_H-M 'P 1 21/n 1'
_atom_sites_solution_hydrogens geom
_atom_sites_solution_primary direct
_atom_sites_solution_secondary difmap
_audit_creation_method SHELXL-97
_cell_angle_alpha 90.00
_cell_angle_beta 102.41(3)
_cell_angle_gamma 90.00
_cell_formula_units_Z 4
_cell_length_a 8.8157(18)
_cell_length_b 11.334(2)
_cell_length_c 19.262(4)
_cell_measurement_reflns_used 1526
_cell_measurement_temperature 293(2)
_cell_measurement_theta_max 27.46
_cell_measurement_theta_min 3.25
_cell_volume 1879.6(7)
_computing_cell_refinement 'SAINT (Bruker, 2001)'
_computing_data_collection 'SMART (Bruker, 2001)'
_computing_data_reduction 'SAINT (Bruker, 2001)'
_computing_molecular_graphics 'ORTEP-3 for Windows (Farrugia, 1997)'
_computing_publication_material 'SHELXL97 (Sheldrick, 2008)'
_computing_structure_refinement 'SHELXL97 (Sheldrick, 2008)'
_computing_structure_solution 'SHELXS97 (Sheldrick, 2008)'
_diffrn_ambient_temperature 293(2)
_diffrn_measured_fraction_theta_full 1.00
_diffrn_measured_fraction_theta_max 1.00
_diffrn_measurement_device_type 'Bruker APEX area-detector diffractometer'
_diffrn_measurement_method '\f and \w scans'
_diffrn_radiation_monochromator graphite
_diffrn_radiation_source 'fine-focus sealed tube'
_diffrn_radiation_type MoK\a
_diffrn_radiation_wavelength 0.71073
_diffrn_reflns_av_R_equivalents 0.0251
_diffrn_reflns_av_sigmaI/netI 0.0208
_diffrn_reflns_limit_h_max 10
_diffrn_reflns_limit_h_min -10
_diffrn_reflns_limit_k_max 13
_diffrn_reflns_limit_k_min -13
_diffrn_reflns_limit_l_max 23
_diffrn_reflns_limit_l_min -23
_diffrn_reflns_number 15866
_diffrn_reflns_theta_full 26.00
_diffrn_reflns_theta_max 26.00
_diffrn_reflns_theta_min 3.33
_diffrn_standards_interval_count 0
_diffrn_standards_interval_time 0
_diffrn_standards_number 0
_exptl_absorpt_coefficient_mu 0.438
_exptl_absorpt_correction_T_max 0.9493
_exptl_absorpt_correction_T_min 0.8798
_exptl_absorpt_correction_type multi-scan
_exptl_absorpt_process_details '(SADABS; Bruker, 2001)'
_exptl_crystal_colour colorless
_exptl_crystal_density_diffrn 1.333
_exptl_crystal_density_method 'not measured'
_exptl_crystal_description plate
_exptl_crystal_F_000 776
_exptl_crystal_size_max 0.30
_exptl_crystal_size_mid 0.23
_exptl_crystal_size_min 0.12
_refine_diff_density_max 0.43
_refine_diff_density_min -0.44
_refine_ls_extinction_method none
_refine_ls_goodness_of_fit_ref 1.105
_refine_ls_hydrogen_treatment constr
_refine_ls_matrix_type full
_refine_ls_number_parameters 217
_refine_ls_number_reflns 3680
_refine_ls_number_restraints 0
_refine_ls_restrained_S_all 1.105
_refine_ls_R_factor_all 0.063
_refine_ls_R_factor_gt 0.049
_refine_ls_shift/su_max 0.000
_refine_ls_shift/su_mean 0.000
_refine_ls_structure_factor_coef Fsqd
_refine_ls_weighting_details 'calc w=1/[\s^2^(Fo^2^)+(0.0771P)^2^+0.5515P] where P=(Fo^2^+2Fc^2^)/3'
_refine_ls_weighting_scheme calc
_refine_ls_wR_factor_gt 0.142
_refine_ls_wR_factor_ref 0.156
_reflns_number_gt 2783
_reflns_number_total 3680
_reflns_threshold_expression I>2\s(I)
_cod_data_source_file pv2247.cif
_cod_data_source_block I
_cod_depositor_comments
;
The following automatic conversions were performed:
'_symmetry_cell_setting' value 'Monoclinic' changed to 'monoclinic'
according to '/home/saulius/struct/CIF-dictionaries/cif_core.dic'
dictionary named 'cif_core.dic' version 2.4.1 from
2010-06-29.

'_exptl_absorpt_correction_type' value 'Multi-scan' changed
to 'multi-scan' according to
'/home/saulius/struct/CIF-dictionaries/cif_core.dic' dictionary named
'cif_core.dic' version 2.4.1 from 2010-06-29.

Automatic conversion script
Id: cif_fix_enum 1527 2010-12-29 10:47:43Z saulius 

The following automatic conversions were performed:

'_symmetry_cell_setting' value 'Monoclinic' changed to 'monoclinic'
according to /home/saulius/struct/CIF-dictionaries/cif_core.dic
dictionary named 'cif_core.dic' version 2.4.1 from
2010-06-29.

'_exptl_absorpt_correction_type' value 'Multi-scan'
changed to 'multi-scan' according to
/home/saulius/struct/CIF-dictionaries/cif_core.dic dictionary named
'cif_core.dic' version 2.4.1 from 2010-06-29.

Automatic conversion script
Id: cif_fix_values 1715 2011-07-08 13:25:40Z adriana 
;
_cod_original_sg_symbol_H-M 'P 21/n'
_cod_database_code 2225089
_cod_database_fobs_code 2225089

loop_
_symmetry_equiv_pos_as_xyz
'x, y, z'
'-x+1/2, y+1/2, -z+1/2'
'-x, -y, -z'
'x-1/2, -y-1/2, z-1/2'

loop_
_atom_site_type_symbol
_atom_site_label
_atom_site_fract_x
_atom_site_fract_y
_atom_site_fract_z
_atom_site_U_iso_or_equiv
_atom_site_adp_type
_atom_site_calc_flag
_atom_site_refinement_flags
_atom_site_occupancy
_atom_site_disorder_assembly
_atom_site_disorder_group
P P1 0.63438(6) 0.94073(5) 0.21088(4) 0.0543(2) Uani d . 1 . .
Cl Cl1 0.99338(10) 0.89244(14) 0.36475(6) 0.1424(5) Uani d . 1 . .
Cl Cl2 0.66962(19) 0.89703(11) 0.57032(6) 0.1442(5) Uani d . 1 . .
C C1 0.6904(2) 0.80652(19) 0.26412(15) 0.0612(6) Uani d . 1 . .
H H1A 0.7951 0.7831 0.2601 0.073 Uiso calc R 1 . .
C C2 0.6902(3) 0.8293(2) 0.34053(15) 0.0661(6) Uani d . 1 . .
C C3 0.8186(4) 0.8676(3) 0.38994(19) 0.0881(9) Uani d . 1 . .
C C4 0.8124(5) 0.8865(3) 0.4608(2) 0.1068(12) Uani d . 1 . .
H H4A 0.9007 0.9108 0.4934 0.128 Uiso calc R 1 . .
C C5 0.6769(5) 0.8695(3) 0.48191(19) 0.0970(10) Uani d . 1 . .
C C6 0.5478(5) 0.8317(3) 0.4349(2) 0.1001(11) Uani d . 1 . .
H H6A 0.4555 0.8194 0.4499 0.120 Uiso calc R 1 . .
C C7 0.5547(3) 0.8117(3) 0.36529(18) 0.0799(8) Uani d . 1 . .
H H7A 0.4660 0.7856 0.3337 0.096 Uiso calc R 1 . .
C C8 0.4292(2) 0.95822(18) 0.20306(12) 0.0524(5) Uani d . 1 . .
C C9 0.3801(3) 1.0514(2) 0.24046(15) 0.0701(7) Uani d . 1 . .
H H9A 0.4526 1.1014 0.2679 0.084 Uiso calc R 1 . .
C C10 0.2238(3) 1.0687(3) 0.23653(17) 0.0839(9) Uani d . 1 . .
H H10A 0.1909 1.1313 0.2608 0.101 Uiso calc R 1 . .
C C11 0.1173(3) 0.9947(3) 0.19732(17) 0.0839(9) Uani d . 1 . .
H H11A 0.0122 1.0067 0.1955 0.101 Uiso calc R 1 . .
C C12 0.1633(3) 0.9022(3) 0.16022(17) 0.0781(8) Uani d . 1 . .
H H12A 0.0896 0.8523 0.1334 0.094 Uiso calc R 1 . .
C C13 0.3199(3) 0.8840(2) 0.16314(14) 0.0618(6) Uani d . 1 . .
H H13A 0.3516 0.8217 0.1382 0.074 Uiso calc R 1 . .
C C14 0.6700(3) 0.9144(2) 0.12355(16) 0.0662(6) Uani d . 1 . .
C C15 0.6984(4) 1.0121(3) 0.08557(17) 0.0890(9) Uani d . 1 . .
H H15A 0.6956 1.0868 0.1053 0.107 Uiso calc R 1 . .
C C16 0.7307(5) 1.0012(4) 0.0193(2) 0.1152(12) Uani d . 1 . .
H H16A 0.7501 1.0682 -0.0053 0.138 Uiso calc R 1 . .
C C17 0.7344(5) 0.8922(5) -0.0107(2) 0.1150(13) Uani d . 1 . .
H H17A 0.7546 0.8846 -0.0559 0.138 Uiso calc R 1 . .
C C18 0.7083(5) 0.7958(4) 0.0261(3) 0.1295(16) Uani d . 1 . .
H H18A 0.7117 0.7216 0.0059 0.155 Uiso calc R 1 . .
C C19 0.6763(5) 0.8045(3) 0.0935(2) 0.1076(12) Uani d . 1 . .
H H19A 0.6594 0.7369 0.1181 0.129 Uiso calc R 1 . .
O O1 0.7200(2) 1.04574(14) 0.24533(11) 0.0708(5) Uani d . 1 . .
O O2 0.58404(18) 0.71745(13) 0.23355(11) 0.0705(5) Uani d . 1 . .
H H2A 0.6292 0.6539 0.2359 0.106 Uiso calc R 1 . .

loop_
_atom_site_aniso_label
_atom_site_aniso_U_11
_atom_site_aniso_U_22
_atom_site_aniso_U_33
_atom_site_aniso_U_12
_atom_site_aniso_U_13
_atom_site_aniso_U_23
P1 0.0408(3) 0.0380(3) 0.0837(4) -0.0029(2) 0.0128(3) 0.0001(3)
Cl1 0.0633(5) 0.2302(15) 0.1210(8) -0.0437(7) -0.0081(5) 0.0291(8)
Cl2 0.2145(15) 0.1219(9) 0.1001(7) 0.0202(9) 0.0428(8) 0.0175(6)
C1 0.0386(11) 0.0413(11) 0.1017(19) 0.0011(8) 0.0105(11) 0.0028(11)
C2 0.0552(13) 0.0450(12) 0.0951(19) 0.0006(10) 0.0097(12) 0.0127(12)
C3 0.0698(18) 0.090(2) 0.098(2) -0.0106(15) 0.0030(15) 0.0224(18)
C4 0.111(3) 0.103(3) 0.092(2) -0.011(2) -0.009(2) 0.021(2)
C5 0.125(3) 0.073(2) 0.094(2) 0.006(2) 0.025(2) 0.0176(17)
C6 0.105(3) 0.084(2) 0.122(3) 0.0023(19) 0.046(2) 0.014(2)
C7 0.0708(17) 0.0644(16) 0.108(2) -0.0025(13) 0.0265(15) 0.0054(15)
C8 0.0456(11) 0.0439(11) 0.0677(13) 0.0078(8) 0.0121(9) 0.0042(10)
C9 0.0613(15) 0.0642(15) 0.0818(17) 0.0153(12) 0.0088(12) -0.0097(13)
C10 0.0691(18) 0.094(2) 0.0890(19) 0.0313(15) 0.0182(15) -0.0146(16)
C11 0.0480(14) 0.109(2) 0.095(2) 0.0237(15) 0.0167(13) -0.0002(18)
C12 0.0464(14) 0.0899(19) 0.094(2) -0.0003(12) 0.0063(13) -0.0071(16)
C13 0.0474(12) 0.0583(13) 0.0789(16) 0.0034(10) 0.0118(11) -0.0054(12)
C14 0.0440(12) 0.0645(15) 0.0914(18) -0.0019(10) 0.0178(11) -0.0042(13)
C15 0.106(2) 0.078(2) 0.082(2) 0.0025(17) 0.0163(17) 0.0079(16)
C16 0.143(3) 0.115(3) 0.091(2) -0.003(3) 0.031(2) 0.016(2)
C17 0.105(3) 0.146(4) 0.101(3) -0.002(3) 0.038(2) -0.013(3)
C18 0.150(4) 0.108(3) 0.155(4) -0.013(3) 0.088(3) -0.043(3)
C19 0.127(3) 0.079(2) 0.140(3) -0.0133(19) 0.081(3) -0.023(2)
O1 0.0637(10) 0.0464(9) 0.0993(13) -0.0165(7) 0.0111(9) -0.0006(8)
O2 0.0504(9) 0.0381(8) 0.1200(15) 0.0003(6) 0.0116(9) 0.0005(9)

loop_
_atom_type_symbol
_atom_type_description
_atom_type_scat_dispersion_real
_atom_type_scat_dispersion_imag
_atom_type_scat_source
C C 0.0033 0.0016 'International Tables Vol C Tables 4.2.6.8 and 6.1.1.4'
H H 0.0000 0.0000 'International Tables Vol C Tables 4.2.6.8 and 6.1.1.4'
O O 0.0106 0.0060 'International Tables Vol C Tables 4.2.6.8 and 6.1.1.4'
P P 0.1023 0.0942 'International Tables Vol C Tables 4.2.6.8 and 6.1.1.4'
Cl Cl 0.1484 0.1585 'International Tables Vol C Tables 4.2.6.8 and 6.1.1.4'

loop_
_geom_angle_atom_site_label_1
_geom_angle_atom_site_label_2
_geom_angle_atom_site_label_3
_geom_angle_site_symmetry_1
_geom_angle_site_symmetry_3
_geom_angle
_geom_angle_publ_flag
O1 P1 C8 . . 110.82(11) no
O1 P1 C14 . . 112.05(11) no
C8 P1 C14 . . 108.36(11) no
O1 P1 C1 . . 111.28(11) no
C8 P1 C1 . . 106.43(10) no
C14 P1 C1 . . 107.67(12) no
O2 C1 C2 . . 113.1(2) no
O2 C1 P1 . . 106.44(16) no
C2 C1 P1 . . 110.43(16) no
O2 C1 H1A . . 108.9 no
C2 C1 H1A . . 108.9 no
P1 C1 H1A . . 108.9 no
C3 C2 C7 . . 116.4(3) no
C3 C2 C1 . . 123.9(2) no
C7 C2 C1 . . 119.7(2) no
C2 C3 C4 . . 121.5(3) no
C2 C3 Cl1 . . 120.2(3) no
C4 C3 Cl1 . . 118.2(3) no
C5 C4 C3 . . 119.7(3) no
C5 C4 H4A . . 120.2 no
C3 C4 H4A . . 120.2 no
C4 C5 C6 . . 120.6(4) no
C4 C5 Cl2 . . 119.2(3) no
C6 C5 Cl2 . . 120.2(3) no
C5 C6 C7 . . 119.6(3) no
C5 C6 H6A . . 120.2 no
C7 C6 H6A . . 120.2 no
C6 C7 C2 . . 122.1(3) no
C6 C7 H7A . . 118.9 no
C2 C7 H7A . . 118.9 no
C13 C8 C9 . . 119.4(2) no
C13 C8 P1 . . 123.32(17) no
C9 C8 P1 . . 117.30(19) no
C10 C9 C8 . . 119.8(3) no
C10 C9 H9A . . 120.1 no
C8 C9 H9A . . 120.1 no
C11 C10 C9 . . 120.3(3) no
C11 C10 H10A . . 119.8 no
C9 C10 H10A . . 119.8 no
C10 C11 C12 . . 120.8(2) no
C10 C11 H11A . . 119.6 no
C12 C11 H11A . . 119.6 no
C11 C12 C13 . . 119.6(3) no
C11 C12 H12A . . 120.2 no
C13 C12 H12A . . 120.2 no
C8 C13 C12 . . 120.1(2) no
C8 C13 H13A . . 120.0 no
C12 C13 H13A . . 120.0 no
C15 C14 C19 . . 118.3(3) no
C15 C14 P1 . . 116.8(2) no
C19 C14 P1 . . 124.9(2) no
C16 C15 C14 . . 121.2(3) no
C16 C15 H15A . . 119.4 no
C14 C15 H15A . . 119.4 no
C17 C16 C15 . . 120.2(4) no
C17 C16 H16A . . 119.9 no
C15 C16 H16A . . 119.9 no
C18 C17 C16 . . 119.1(4) no
C18 C17 H17A . . 120.4 no
C16 C17 H17A . . 120.4 no
C17 C18 C19 . . 121.7(4) no
C17 C18 H18A . . 119.1 no
C19 C18 H18A . . 119.1 no
C14 C19 C18 . . 119.4(4) no
C14 C19 H19A . . 120.3 no
C18 C19 H19A . . 120.3 no
C1 O2 H2A . . 109.5 no

loop_
_geom_bond_atom_site_label_1
_geom_bond_atom_site_label_2
_geom_bond_site_symmetry_2
_geom_bond_distance
_geom_bond_publ_flag
P1 O1 . 1.4872(17) no
P1 C8 . 1.794(2) no
P1 C14 . 1.801(3) no
P1 C1 . 1.842(2) no
Cl1 C3 . 1.735(3) no
Cl2 C5 . 1.746(4) no
C1 O2 . 1.417(3) no
C1 C2 . 1.495(4) no
C1 H1A . 0.9800 no
C2 C3 . 1.383(4) no
C2 C7 . 1.393(4) no
C3 C4 . 1.394(5) no
C4 C5 . 1.356(5) no
C4 H4A . 0.9300 no
C5 C6 . 1.363(5) no
C6 C7 . 1.374(5) no
C6 H6A . 0.9300 no
C7 H7A . 0.9300 no
C8 C13 . 1.382(3) no
C8 C9 . 1.398(3) no
C9 C10 . 1.378(4) no
C9 H9A . 0.9300 no
C10 C11 . 1.360(4) no
C10 H10A . 0.9300 no
C11 C12 . 1.378(4) no
C11 H11A . 0.9300 no
C12 C13 . 1.385(3) no
C12 H12A . 0.9300 no
C13 H13A . 0.9300 no
C14 C15 . 1.379(4) no
C14 C19 . 1.380(4) no
C15 C16 . 1.372(5) no
C15 H15A . 0.9300 no
C16 C17 . 1.368(6) no
C16 H16A . 0.9300 no
C17 C18 . 1.349(6) no
C17 H17A . 0.9300 no
C18 C19 . 1.389(5) no
C18 H18A . 0.9300 no
C19 H19A . 0.9300 no
O2 H2A . 0.8200 no

loop_
_geom_hbond_atom_site_label_D
_geom_hbond_atom_site_label_H
_geom_hbond_atom_site_label_A
_geom_hbond_site_symmetry_A
_geom_hbond_distance_DH
_geom_hbond_distance_HA
_geom_hbond_distance_DA
_geom_hbond_angle_DHA
O2 H2A O1 2_645 0.82 1.79 2.576(2) 161.0
C10 H10A O2 2 0.93 2.64 3.348(3) 133.8
C1 H1A O1 2_645 0.98 2.69 3.075(3) 103.5

loop_
_geom_torsion_atom_site_label_1
_geom_torsion_atom_site_label_2
_geom_torsion_atom_site_label_3
_geom_torsion_atom_site_label_4
_geom_torsion_site_symmetry_1
_geom_torsion_site_symmetry_2
_geom_torsion_site_symmetry_3
_geom_torsion_site_symmetry_4
_geom_torsion
_geom_torsion_publ_flag
O1 P1 C1 O2 . . . . 170.00(15) no
C8 P1 C1 O2 . . . . 49.18(19) no
C14 P1 C1 O2 . . . . -66.84(18) no
O1 P1 C1 C2 . . . . 46.92(18) no
C8 P1 C1 C2 . . . . -73.91(18) no
C14 P1 C1 C2 . . . . 170.08(15) no
O2 C1 C2 C3 . . . . 150.1(2) no
P1 C1 C2 C3 . . . . -90.8(3) no
O2 C1 C2 C7 . . . . -29.9(3) no
P1 C1 C2 C7 . . . . 89.2(2) no
C7 C2 C3 C4 . . . . 0.5(4) no
C1 C2 C3 C4 . . . . -179.5(3) no
C7 C2 C3 Cl1 . . . . -179.9(2) no
C1 C2 C3 Cl1 . . . . 0.1(4) no
C2 C3 C4 C5 . . . . -1.3(5) no
Cl1 C3 C4 C5 . . . . 179.1(3) no
C3 C4 C5 C6 . . . . 1.4(6) no
C3 C4 C5 Cl2 . . . . -178.5(3) no
C4 C5 C6 C7 . . . . -0.6(6) no
Cl2 C5 C6 C7 . . . . 179.2(3) no
C5 C6 C7 C2 . . . . -0.2(5) no
C3 C2 C7 C6 . . . . 0.3(4) no
C1 C2 C7 C6 . . . . -179.7(3) no
O1 P1 C8 C13 . . . . 169.1(2) no
C14 P1 C8 C13 . . . . 45.8(2) no
C1 P1 C8 C13 . . . . -69.8(2) no
O1 P1 C8 C9 . . . . -11.8(2) no
C14 P1 C8 C9 . . . . -135.1(2) no
C1 P1 C8 C9 . . . . 109.4(2) no
C13 C8 C9 C10 . . . . -0.6(4) no
P1 C8 C9 C10 . . . . -179.8(2) no
C8 C9 C10 C11 . . . . 0.9(5) no
C9 C10 C11 C12 . . . . -0.8(5) no
C10 C11 C12 C13 . . . . 0.3(5) no
C9 C8 C13 C12 . . . . 0.2(4) no
P1 C8 C13 C12 . . . . 179.3(2) no
C11 C12 C13 C8 . . . . 0.0(4) no
O1 P1 C14 C15 . . . . -31.3(3) no
C8 P1 C14 C15 . . . . 91.3(2) no
C1 P1 C14 C15 . . . . -153.9(2) no
O1 P1 C14 C19 . . . . 146.3(3) no
C8 P1 C14 C19 . . . . -91.1(3) no
C1 P1 C14 C19 . . . . 23.6(3) no
C19 C14 C15 C16 . . . . 0.6(5) no
P1 C14 C15 C16 . . . . 178.3(3) no
C14 C15 C16 C17 . . . . 0.4(6) no
C15 C16 C17 C18 . . . . -1.0(7) no
C16 C17 C18 C19 . . . . 0.6(7) no
C15 C14 C19 C18 . . . . -1.0(6) no
P1 C14 C19 C18 . . . . -178.6(3) no
C17 C18 C19 C14 . . . . 0.4(7) no
